data_7111146
loop_
_publ_author_name
'Sygula, Andrzej'
'Marcinow, Zbigniew'
'Guzei, Ilia'
'Rabideau, Peter W.'
'Fronczek, Frank R.'

_publ_section_title
;
 The first crystal structure characterization of a
 semibuckminsterfullerene, and a novel synthetic route
;
_journal_issue 24
_journal_name_full 'Chemical Communications'
_journal_page_first 2439
_journal_paper_doi 10.1039/b007771m
_journal_year 2000
_chemical_formula_sum 'C36 H20 Cl8'
_chemical_formula_weight 736.12
_chemical_name_systematic
;
  ?
;
_space_group_IT_number 36
_symmetry_cell_setting orthorhombic
_symmetry_space_group_name_Hall 'C 2c -2'
_symmetry_space_group_name_H-M 'C m c 21'
_atom_sites_solution_hydrogens geom
_atom_sites_solution_primary direct
_atom_sites_solution_secondary difmap
_audit_creation_method SHELXL-97
_cell_angle_alpha 90.00
_cell_angle_beta 90.00
_cell_angle_gamma 90.00
_cell_formula_units_Z 4
_cell_length_a 16.2594(8)
_cell_length_b 20.0097(10)
_cell_length_c 9.2417(5)
_cell_measurement_temperature 173(2)
_cell_volume 3006.7(3)
_computing_cell_refinement 'Bruker SMART'
_computing_data_collection 'Bruker SMART'
_computing_data_reduction 'Bruker SHELXTL'
_computing_molecular_graphics 'Bruker SHELXTL'
_computing_publication_material 'Bruker SHELXTL'
_computing_structure_refinement 'SHELXL-97 (Sheldrick, 1997)'
_computing_structure_solution 'SHELXS-97 (Sheldrick, 1990)'
_diffrn_ambient_temperature 173(2)
_diffrn_measured_fraction_theta_full 1.000
_diffrn_measured_fraction_theta_max 1.000
_diffrn_measurement_device_type 'CCD area detector'
_diffrn_measurement_method 'phi and omega scans'
_diffrn_radiation_monochromator graphite
_diffrn_radiation_source 'fine-focus sealed tube'
_diffrn_radiation_type MoK\a
_diffrn_radiation_wavelength 0.71073
_diffrn_reflns_av_R_equivalents 0.0000
_diffrn_reflns_av_sigmaI/netI 0.0307
_diffrn_reflns_limit_h_max 17
_diffrn_reflns_limit_h_min 0
_diffrn_reflns_limit_k_max 21
_diffrn_reflns_limit_k_min 0
_diffrn_reflns_limit_l_max 9
_diffrn_reflns_limit_l_min -9
_diffrn_reflns_number 2035
_diffrn_reflns_theta_full 22.50
_diffrn_reflns_theta_max 22.50
_diffrn_reflns_theta_min 1.61
_exptl_absorpt_coefficient_mu 0.778
_exptl_absorpt_correction_T_max 0.9262
_exptl_absorpt_correction_T_min 0.7460
_exptl_absorpt_correction_type none
_exptl_crystal_density_diffrn 1.626
_exptl_crystal_density_method 'not measured'
_exptl_crystal_F_000 1488
_exptl_crystal_size_max 0.40
_exptl_crystal_size_mid 0.10
_exptl_crystal_size_min 0.10
_refine_diff_density_max 0.698
_refine_diff_density_min -0.735
_refine_diff_density_rms 0.111
_refine_ls_abs_structure_details 'Flack H D (1983), Acta Cryst. A39, 876-881'
_refine_ls_abs_structure_Flack 0.16(17)
_refine_ls_extinction_method none
_refine_ls_goodness_of_fit_ref 1.068
_refine_ls_hydrogen_treatment mixed
_refine_ls_matrix_type full
_refine_ls_number_parameters 216
_refine_ls_number_reflns 2035
_refine_ls_number_restraints 52
_refine_ls_restrained_S_all 1.056
_refine_ls_R_factor_all 0.0810
_refine_ls_R_factor_gt 0.0761
_refine_ls_shift/su_max 0.000
_refine_ls_shift/su_mean 0.000
_refine_ls_structure_factor_coef Fsqd
_refine_ls_weighting_details 'calc w=1/[\s^2^(Fo^2^)+(0.1711P)^2^+5.2734P] where P=(Fo^2^+2Fc^2^)/3'
_refine_ls_weighting_scheme calc
_refine_ls_wR_factor_gt 0.2122
_refine_ls_wR_factor_ref 0.2177
_reflns_number_gt 1841
_reflns_number_total 2035
_reflns_threshold_expression >2sigma(I)
_cod_data_source_file b007771msup1.cif
_cod_data_source_block rab01
_cod_depositor_comments
;
The following automatic conversions were performed:

'_symmetry_cell_setting' value 'Orthorhombic' changed to
'orthorhombic' according to
/home/saulius/struct/CIF-dictionaries/cif_core.dic dictionary named
'cif_core.dic' version 2.4.2 from 2011-04-26.

Automatic conversion script
Id: cif_fix_values 1891 2012-01-12 08:04:46Z andrius 
;
_cod_original_sg_symbol_H-M Cmc2(1)
_cod_database_code 7111146

loop_
_symmetry_equiv_pos_as_xyz
'x, y, z'
'-x, -y, z+1/2'
'x, -y, z+1/2'
'-x, y, z'
'x+1/2, y+1/2, z'
'-x+1/2, -y+1/2, z+1/2'
'x+1/2, -y+1/2, z+1/2'
'-x+1/2, y+1/2, z'

loop_
_atom_site_label
_atom_site_type_symbol
_atom_site_fract_x
_atom_site_fract_y
_atom_site_fract_z
_atom_site_U_iso_or_equiv
_atom_site_adp_type
_atom_site_occupancy
_atom_site_symmetry_multiplicity
_atom_site_calc_flag
_atom_site_refinement_flags
Cl1 Cl 0.0000 0.10615(16) 0.7226(5) 0.119(2) Uani 1 2 d SDU
Cl2 Cl 0.0859(2) 0.22355(16) 0.7599(5) 0.1091(14) Uani 1 1 d DU
Cl3 Cl 0.0000 0.19903(16) 0.4994(3) 0.0639(10) Uani 1 2 d SDU
Cl4 Cl 0.0000 0.3835(2) 0.9203(4) 0.0950(14) Uani 1 2 d SDU
Cl5 Cl 0.0000 0.3827(3) 0.6124(5) 0.172(4) Uani 1 2 d SDU
Cl6 Cl 0.0865(2) 0.4788(3) 0.7636(8) 0.170(2) Uani 1 1 d DU
C1 C 0.0474(4) 0.2724(3) 0.1954(7) 0.0286(15) Uani 1 1 d .
C2 C 0.0968(4) 0.3193(3) 0.2626(8) 0.0331(16) Uani 1 1 d .
H2 H 0.0775 0.3641 0.2642 0.040 Uiso 1 1 calc R
C3 C 0.1709(4) 0.3069(3) 0.3268(9) 0.0316(16) Uani 1 1 d .
C4 C 0.2194(4) 0.3601(3) 0.4078(9) 0.0341(16) Uani 1 1 d .
H4A H 0.2742 0.3644 0.3649 0.051 Uiso 1 1 calc R
H4B H 0.2246 0.3471 0.5097 0.051 Uiso 1 1 calc R
H4C H 0.1905 0.4030 0.4012 0.051 Uiso 1 1 calc R
C5 C 0.2026(4) 0.2413(3) 0.3292(8) 0.0281(15) Uani 1 1 d .
C6 C 0.2598(4) 0.2133(3) 0.4285(9) 0.0328(16) Uani 1 1 d .
H6 H 0.2989 0.2413 0.4746 0.039 Uiso 1 1 calc R
C7 C 0.2591(4) 0.1482(3) 0.4578(8) 0.0292(16) Uani 1 1 d .
H7 H 0.2971 0.1301 0.5253 0.035 Uiso 1 1 calc R
C8 C 0.2027(3) 0.1069(3) 0.3897(7) 0.0248(15) Uani 1 1 d .
C9 C 0.1738(4) 0.0465(3) 0.4452(8) 0.0280(15) Uani 1 1 d .
C10 C 0.2237(4) 0.0134(3) 0.5676(8) 0.0289(16) Uani 1 1 d .
H10A H 0.2205 0.0411 0.6550 0.043 Uiso 1 1 calc R
H10B H 0.2813 0.0092 0.5377 0.043 Uiso 1 1 calc R
H10C H 0.2012 -0.0310 0.5880 0.043 Uiso 1 1 calc R
C11 C 0.0980(4) 0.0237(3) 0.4037(7) 0.0251(15) Uani 1 1 d .
H11 H 0.0787 -0.0164 0.4473 0.030 Uiso 1 1 calc R
C12 C 0.0453(4) 0.0553(3) 0.2996(7) 0.0228(14) Uani 1 1 d .
C13 C 0.0850(4) 0.1047(3) 0.2240(7) 0.0260(15) Uani 1 1 d .
C14 C 0.0406(4) 0.1544(3) 0.1528(7) 0.0201(13) Uani 1 1 d .
C15 C 0.0842(4) 0.2134(3) 0.1727(7) 0.0220(14) Uani 1 1 d .
C16 C 0.1585(4) 0.1982(3) 0.2430(8) 0.0255(14) Uani 1 1 d .
C17 C 0.1593(4) 0.1313(3) 0.2754(7) 0.0233(14) Uani 1 1 d .
C18 C 0.0000 0.18951(15) 0.6830(3) 0.039(3) Uani 1 2 d SD
C19 C 0.0000 0.4304(2) 0.7658(3) 0.061(3) Uani 1 2 d SD

loop_
_atom_site_aniso_label
_atom_site_aniso_U_11
_atom_site_aniso_U_22
_atom_site_aniso_U_33
_atom_site_aniso_U_23
_atom_site_aniso_U_13
_atom_site_aniso_U_12
Cl1 0.263(7) 0.0286(16) 0.064(3) 0.0147(16) 0.000 0.000
Cl2 0.102(2) 0.096(2) 0.130(3) -0.015(2) -0.076(2) -0.0068(16)
Cl3 0.105(3) 0.0563(18) 0.0305(16) 0.0017(13) 0.000 0.000
Cl4 0.113(3) 0.095(3) 0.076(3) 0.022(2) 0.000 0.000
Cl5 0.351(13) 0.089(4) 0.076(4) -0.008(3) 0.000 0.000
Cl6 0.121(3) 0.196(5) 0.194(5) 0.081(5) -0.021(3) -0.084(3)
C1 0.034(3) 0.034(4) 0.017(3) 0.005(3) 0.005(3) -0.001(3)
C2 0.043(4) 0.023(3) 0.033(4) 0.004(3) -0.002(3) -0.006(3)
C3 0.033(4) 0.024(3) 0.038(4) 0.007(3) 0.011(3) -0.001(3)
C4 0.036(4) 0.024(3) 0.042(4) -0.004(3) -0.006(3) -0.005(3)
C5 0.021(3) 0.034(4) 0.030(3) 0.001(3) -0.003(3) -0.002(3)
C6 0.032(3) 0.036(4) 0.031(4) -0.005(3) 0.006(3) -0.012(3)
C7 0.026(3) 0.029(4) 0.033(4) -0.002(3) 0.000(3) 0.005(3)
C8 0.017(3) 0.034(4) 0.023(3) 0.000(3) 0.011(3) 0.008(3)
C9 0.028(3) 0.020(3) 0.036(4) -0.005(3) 0.008(3) 0.008(3)
C10 0.029(3) 0.015(3) 0.043(4) 0.004(3) 0.009(3) -0.003(3)
C11 0.028(3) 0.019(3) 0.029(4) -0.003(3) 0.002(3) 0.008(2)
C12 0.031(3) 0.015(3) 0.022(4) -0.011(3) 0.007(3) 0.001(3)
C13 0.035(4) 0.026(3) 0.017(3) -0.010(3) 0.007(3) 0.002(3)
C14 0.026(3) 0.025(3) 0.009(3) -0.001(3) 0.002(2) -0.001(3)
C15 0.025(3) 0.027(4) 0.014(3) 0.001(3) 0.000(3) -0.003(3)
C16 0.028(3) 0.026(3) 0.022(3) 0.000(3) 0.011(3) -0.002(3)
C17 0.026(3) 0.025(3) 0.019(3) -0.011(3) 0.008(3) -0.004(3)
C18 0.050(6) 0.044(6) 0.024(6) -0.007(5) 0.000 0.000
C19 0.058(7) 0.043(6) 0.082(9) -0.004(7) 0.000 0.000

loop_
_atom_type_symbol
_atom_type_description
_atom_type_scat_dispersion_real
_atom_type_scat_dispersion_imag
_atom_type_scat_source
C C 0.0033 0.0016 'International Tables Vol C Tables 4.2.6.8 and 6.1.1.4'
H H 0.0000 0.0000 'International Tables Vol C Tables 4.2.6.8 and 6.1.1.4'
Cl Cl 0.1484 0.1585 'International Tables Vol C Tables 4.2.6.8 and 6.1.1.4'

loop_
_geom_angle_atom_site_label_1
_geom_angle_atom_site_label_2
_geom_angle_atom_site_label_3
_geom_angle
_geom_angle_site_symmetry_1
_geom_angle_site_symmetry_3
C15 C1 C2 114.2(6) . .
C15 C1 C1 116.5(4) . 4
C2 C1 C1 125.5(4) . 4
C3 C2 C1 125.7(6) . .
C2 C3 C5 119.9(6) . .
C2 C3 C4 122.9(6) . .
C5 C3 C4 117.0(6) . .
C16 C5 C3 112.6(6) . .
C16 C5 C6 117.8(6) . .
C3 C5 C6 128.1(6) . .
C7 C6 C5 120.9(6) . .
C6 C7 C8 119.8(6) . .
C17 C8 C7 118.8(6) . .
C17 C8 C9 114.9(6) . .
C7 C8 C9 124.9(6) . .
C11 C9 C8 119.3(6) . .
C11 C9 C10 122.4(5) . .
C8 C9 C10 117.7(5) . .
C9 C11 C12 125.3(6) . .
C13 C12 C11 112.2(5) . .
C13 C12 C12 118.1(4) . 4
C11 C12 C12 126.7(3) . 4
C12 C13 C14 120.7(5) . .
C12 C13 C17 120.4(6) . .
C14 C13 C17 109.5(5) . .
C14 C14 C15 120.6(4) 4 .
C14 C14 C13 121.2(4) 4 .
C15 C14 C13 106.3(5) . .
C1 C15 C14 122.9(6) . .
C1 C15 C16 120.0(6) . .
C14 C15 C16 108.4(5) . .
C17 C16 C5 118.8(6) . .
C17 C16 C15 108.6(5) . .
C5 C16 C15 125.5(6) . .
C8 C17 C16 121.6(6) . .
C8 C17 C13 125.0(6) . .
C16 C17 C13 106.8(6) . .
Cl1 C18 Cl3 108.8(2) . .
Cl1 C18 Cl2 107.49(18) . 4
Cl3 C18 Cl2 111.64(19) . 4
Cl1 C18 Cl2 107.49(18) . .
Cl3 C18 Cl2 111.6(2) . .
Cl2 C18 Cl2 109.6(3) 4 .
Cl6 C19 Cl6 110.8(5) 4 .
Cl6 C19 Cl5 107.9(3) 4 .
Cl6 C19 Cl5 107.9(3) . .
Cl6 C19 Cl4 108.7(3) 4 .
Cl6 C19 Cl4 108.7(3) . .
Cl5 C19 Cl4 112.8(4) . .

loop_
_geom_bond_atom_site_label_1
_geom_bond_atom_site_label_2
_geom_bond_distance
_geom_bond_site_symmetry_2
Cl1 C18 1.7077(16) .
Cl2 C18 1.7080(16) .
Cl3 C18 1.7080(16) .
Cl4 C19 1.7081(16) .
Cl5 C19 1.7081(16) .
Cl6 C19 1.7081(16) .
C1 C15 1.340(9) .
C1 C2 1.383(10) .
C1 C1 1.542(14) 4
C2 C3 1.365(11) .
C3 C5 1.410(10) .
C3 C4 1.521(10) .
C5 C16 1.375(9) .
C5 C6 1.422(10) .
C6 C7 1.330(9) .
C7 C8 1.386(9) .
C8 C17 1.361(9) .
C8 C9 1.394(9) .
C9 C11 1.370(9) .
C9 C10 1.542(10) .
C11 C12 1.435(9) .
C12 C13 1.372(9) .
C12 C12 1.472(13) 4
C13 C14 1.393(9) .
C13 C17 1.403(9) .
C14 C14 1.321(13) 4
C14 C15 1.390(9) .
C15 C16 1.406(9) .
C16 C17 1.373(8) .
C18 Cl2 1.7080(16) 4
C19 Cl6 1.7081(16) 4
